data_1571174
loop_
_publ_author_name
'Yang, Guang'
'Zhao, Wen-Xuan'
'Cao, Jing-Yi'
'Xue, Zeng-Min'
'Lin, Hong-Tao'
'Chen, Shu-Hai'
'Yamato, Takehiko'
'Redshaw, Carl'
'Wang, Chuan-Zeng'

_publ_section_title
;
 Regulable high-contrast mechanofluorochromic enhancement behaviour based
 on substituent effects.
;
_journal_issue 29
_journal_name_full 'Chemical communications (Cambridge, England)'
_journal_page_first 3966
_journal_page_last 3969
_journal_paper_doi 10.1039/d4cc00476k
_journal_volume 60
_journal_year 2024
_chemical_formula_moiety 'C45 H26 O'
_chemical_formula_sum 'C45 H26 O'
_chemical_formula_weight 582.66
_space_group_crystal_system triclinic
_space_group_IT_number 2
_space_group_name_Hall '-P 1'
_space_group_name_H-M_alt 'P -1'
_atom_sites_solution_hydrogens geom
_atom_sites_solution_primary dual
_audit_block_doi 10.5517/ccdc.csd.cc2j57ts
_audit_creation_date 2023-04-22
_audit_creation_method
;
Olex2 1.2
(compiled 2018.05.29 svn.r3508 for OlexSys, GUI svn.r5506)
;
_audit_update_record
;
2024-01-27 deposited with the CCDC.	2024-03-07 downloaded from the CCDC.
;
_cell_angle_alpha 80.613(3)
_cell_angle_beta 82.954(3)
_cell_angle_gamma 70.163(3)
_cell_formula_units_Z 2
_cell_length_a 8.7621(8)
_cell_length_b 10.6742(11)
_cell_length_c 16.7270(18)
_cell_measurement_reflns_used 7188
_cell_measurement_temperature 273(2)
_cell_measurement_theta_max 27.09
_cell_measurement_theta_min 2.47
_cell_volume 1448.1(3)
_computing_molecular_graphics 'Olex2 (Dolomanov et al., 2009)'
_computing_publication_material 'Olex2 (Dolomanov et al., 2009)'
_computing_structure_refinement 'ShelXL (Sheldrick, 2015)'
_computing_structure_solution 'ShelXT (Sheldrick, 2015)'
_diffrn_ambient_temperature 273.15
_diffrn_measured_fraction_theta_full 0.999
_diffrn_measured_fraction_theta_max 0.999
_diffrn_measurement_device_type 'Bruker APEX-II CCD'
_diffrn_measurement_method '\f and \w scans'
_diffrn_radiation_type MoK\a
_diffrn_radiation_wavelength 0.71073
_diffrn_reflns_av_R_equivalents 0.0733
_diffrn_reflns_av_unetI/netI 0.0527
_diffrn_reflns_Laue_measured_fraction_full 0.999
_diffrn_reflns_Laue_measured_fraction_max 0.999
_diffrn_reflns_limit_h_max 10
_diffrn_reflns_limit_h_min -9
_diffrn_reflns_limit_k_max 13
_diffrn_reflns_limit_k_min -13
_diffrn_reflns_limit_l_max 20
_diffrn_reflns_limit_l_min -20
_diffrn_reflns_number 27715
_diffrn_reflns_point_group_measured_fraction_full 0.999
_diffrn_reflns_point_group_measured_fraction_max 0.999
_diffrn_reflns_theta_full 25.242
_diffrn_reflns_theta_max 25.999
_diffrn_reflns_theta_min 2.249
_diffrn_standards_number 0
_exptl_absorpt_coefficient_mu 0.078
_exptl_absorpt_correction_type none
_exptl_crystal_colour yellow
_exptl_crystal_colour_primary yellow
_exptl_crystal_density_diffrn 1.336
_exptl_crystal_description block
_exptl_crystal_F_000 608
_refine_diff_density_max 0.173
_refine_diff_density_min -0.162
_refine_diff_density_rms 0.035
_refine_ls_extinction_method none
_refine_ls_goodness_of_fit_ref 1.070
_refine_ls_hydrogen_treatment constr
_refine_ls_matrix_type full
_refine_ls_number_parameters 415
_refine_ls_number_reflns 5686
_refine_ls_number_restraints 0
_refine_ls_restrained_S_all 1.070
_refine_ls_R_factor_all 0.0856
_refine_ls_R_factor_gt 0.0466
_refine_ls_shift/su_max 0.000
_refine_ls_shift/su_mean 0.000
_refine_ls_structure_factor_coef Fsqd
_refine_ls_weighting_details 'w=1/[\s^2^(Fo^2^)+(0.0548P)^2^+0.0989P] where P=(Fo^2^+2Fc^2^)/3'
_refine_ls_weighting_scheme calc
_refine_ls_wR_factor_gt 0.1156
_refine_ls_wR_factor_ref 0.1295
_reflns_Friedel_coverage 0.000
_reflns_number_gt 3712
_reflns_number_total 5686
_reflns_threshold_expression 'I > 2\s(I)'
_cod_data_source_file d4cc00476k2.cif
_cod_data_source_block zz
_cod_depositor_comments 'Adding full bibliography for 1571174.cif.'
_cod_database_code 1571174
_shelx_shelxl_version_number 2018/3
_shelx_space_group_comment
;
The symmetry employed for this shelxl refinement is uniquely defined
by the following loop, which should always be used as a source of
symmetry information in preference to the above space-group names.
They are only intended as comments.
;
_olex2_refinement_description
;
1. Fixed Uiso
 At 1.2 times of:
  All C(H) groups
2.a Aromatic/amide H refined with riding coordinates:
 C1(H1), C2(H2), C3(H3), C7(H7), C8(H8), C12(H12), C13(H13), C15(H15),
 C16(H16), C18(H18), C19(H19), C21(H21), C22(H22), C25(H25), C26(H26), C28(H28),
  C29(H29), C31(H31), C32(H32), C36(H36), C37(H37), C41(H41), C42(H42),
 C43(H43), C44(H44), C45(H45)
;
_olex2_submission_special_instructions 'No special instructions were received'

loop_
_space_group_symop_operation_xyz
'x, y, z'
'-x, -y, -z'

loop_
_atom_site_label
_atom_site_type_symbol
_atom_site_fract_x
_atom_site_fract_y
_atom_site_fract_z
_atom_site_U_iso_or_equiv
_atom_site_adp_type
_atom_site_occupancy
_atom_site_site_symmetry_order
_atom_site_calc_flag
_atom_site_refinement_flags_posn
_atom_site_refinement_flags_adp
_atom_site_refinement_flags_occupancy
_atom_site_disorder_assembly
_atom_site_disorder_group
O1 O 0.44945(16) -0.09440(13) 0.13054(8) 0.0572(4) Uani 1 1 d . . . . .
C1 C -0.2148(3) 0.4938(2) 0.63844(13) 0.0616(6) Uani 1 1 d . . . . .
H1 H -0.130440 0.520187 0.650743 0.074 Uiso 1 1 calc R . . . .
C2 C -0.3684(3) 0.5445(2) 0.67585(14) 0.0709(7) Uani 1 1 d . . . . .
H2 H -0.387339 0.606272 0.712253 0.085 Uiso 1 1 calc R . . . .
C3 C -0.4938(3) 0.5042(2) 0.65961(13) 0.0658(6) Uani 1 1 d . . . . .
H3 H -0.596892 0.540818 0.684615 0.079 Uiso 1 1 calc R . . . .
C4 C -0.4699(2) 0.4099(2) 0.60660(12) 0.0540(5) Uani 1 1 d . . . . .
C5 C -0.3132(2) 0.36029(18) 0.56568(10) 0.0440(4) Uani 1 1 d . . . . .
C6 C -0.1848(2) 0.40301(18) 0.58212(11) 0.0465(5) Uani 1 1 d . . . . .
C7 C -0.0306(2) 0.3511(2) 0.54013(11) 0.0508(5) Uani 1 1 d . . . . .
H7 H 0.055900 0.375408 0.551739 0.061 Uiso 1 1 calc R . . . .
C8 C -0.0055(2) 0.26734(19) 0.48372(11) 0.0453(4) Uani 1 1 d . . . . .
H8 H 0.096944 0.237606 0.456705 0.054 Uiso 1 1 calc R . . . .
C9 C -0.1320(2) 0.22301(17) 0.46431(10) 0.0397(4) Uani 1 1 d . . . . .
C10 C -0.2856(2) 0.26694(18) 0.50907(10) 0.0415(4) Uani 1 1 d . . . . .
C11 C -0.4115(2) 0.2169(2) 0.49792(11) 0.0493(5) Uani 1 1 d . . . . .
C12 C -0.5667(2) 0.2661(2) 0.54225(13) 0.0638(6) Uani 1 1 d . . . . .
H12 H -0.649464 0.232912 0.536214 0.077 Uiso 1 1 calc R . . . .
C13 C -0.5939(2) 0.3591(2) 0.59216(14) 0.0665(6) Uani 1 1 d . . . . .
H13 H -0.696927 0.391528 0.618216 0.080 Uiso 1 1 calc R . . . .
C14 C -0.1080(2) 0.13426(18) 0.40640(10) 0.0415(4) Uani 1 1 d . . . . .
C15 C -0.2318(2) 0.0820(2) 0.40009(11) 0.0496(5) Uani 1 1 d . . . . .
H15 H -0.213871 0.018571 0.364904 0.060 Uiso 1 1 calc R . . . .
C16 C -0.3800(2) 0.1219(2) 0.44461(12) 0.0538(5) Uani 1 1 d . . . . .
H16 H -0.459458 0.084951 0.438913 0.065 Uiso 1 1 calc R . . . .
C17 C 0.0405(2) 0.09838(18) 0.35012(10) 0.0392(4) Uani 1 1 d . . . . .
C18 C 0.0965(2) 0.19809(18) 0.30443(10) 0.0422(4) Uani 1 1 d . . . . .
H18 H 0.043475 0.287522 0.311678 0.051 Uiso 1 1 calc R . . . .
C19 C 0.2297(2) 0.16593(17) 0.24854(10) 0.0406(4) Uani 1 1 d . . . . .
H19 H 0.266425 0.233648 0.219647 0.049 Uiso 1 1 calc R . . . .
C20 C 0.3093(2) 0.03297(17) 0.23521(10) 0.0371(4) Uani 1 1 d . . . . .
C21 C 0.2529(2) -0.06623(18) 0.28033(11) 0.0434(4) Uani 1 1 d . . . . .
H21 H 0.304226 -0.155492 0.272233 0.052 Uiso 1 1 calc R . . . .
C22 C 0.1220(2) -0.03396(18) 0.33685(11) 0.0438(4) Uani 1 1 d . . . . .
H22 H 0.087396 -0.102134 0.366722 0.053 Uiso 1 1 calc R . . . .
C23 C 0.4405(2) -0.00333(17) 0.16892(10) 0.0398(4) Uani 1 1 d . . . . .
C24 C 0.55975(19) 0.07063(16) 0.14899(10) 0.0364(4) Uani 1 1 d . . . . .
C25 C 0.6371(2) 0.07702(17) 0.07132(10) 0.0412(4) Uani 1 1 d . . . . .
H25 H 0.610453 0.038015 0.031554 0.049 Uiso 1 1 calc R . . . .
C26 C 0.7529(2) 0.14050(17) 0.05257(10) 0.0411(4) Uani 1 1 d . . . . .
H26 H 0.801654 0.144659 0.000025 0.049 Uiso 1 1 calc R . . . .
C27 C 0.7985(2) 0.19868(16) 0.11077(10) 0.0374(4) Uani 1 1 d . . . . .
C28 C 0.7232(2) 0.18892(18) 0.18903(10) 0.0415(4) Uani 1 1 d . . . . .
H28 H 0.753316 0.224416 0.229438 0.050 Uiso 1 1 calc R . . . .
C29 C 0.6047(2) 0.12752(17) 0.20788(10) 0.0396(4) Uani 1 1 d . . . . .
H29 H 0.554690 0.124232 0.260186 0.048 Uiso 1 1 calc R . . . .
C30 C 0.92537(19) 0.26431(17) 0.09068(10) 0.0375(4) Uani 1 1 d . . . . .
C31 C 1.0707(2) 0.19855(19) 0.04798(11) 0.0451(4) Uani 1 1 d . . . . .
H31 H 1.081653 0.118530 0.029012 0.054 Uiso 1 1 calc R . . . .
C32 C 1.1980(2) 0.24923(19) 0.03333(11) 0.0481(5) Uani 1 1 d . . . . .
H32 H 1.291126 0.204844 0.002823 0.058 Uiso 1 1 calc R . . . .
C33 C 1.18984(19) 0.36552(18) 0.06331(10) 0.0413(4) Uani 1 1 d . . . . .
C34 C 1.04177(19) 0.43812(17) 0.10394(10) 0.0364(4) Uani 1 1 d . . . . .
C35 C 0.90735(19) 0.38851(17) 0.11597(10) 0.0355(4) Uani 1 1 d . . . . .
C36 C 0.7564(2) 0.47281(18) 0.15095(11) 0.0422(4) Uani 1 1 d . . . . .
H36 H 0.664954 0.445740 0.156236 0.051 Uiso 1 1 calc R . . . .
C37 C 0.7438(2) 0.58988(18) 0.17627(12) 0.0474(5) Uani 1 1 d . . . . .
H37 H 0.643605 0.641834 0.197763 0.057 Uiso 1 1 calc R . . . .
C38 C 0.8799(2) 0.63611(18) 0.17097(11) 0.0464(5) Uani 1 1 d . . . . .
C39 C 1.0292(2) 0.55902(18) 0.13370(10) 0.0406(4) Uani 1 1 d . . . . .
C40 C 1.1658(2) 0.6050(2) 0.12534(11) 0.0493(5) Uani 1 1 d . . . . .
C41 C 1.3137(2) 0.5269(2) 0.08614(13) 0.0576(6) Uani 1 1 d . . . . .
H41 H 1.404660 0.554468 0.081422 0.069 Uiso 1 1 calc R . . . .
C42 C 1.3249(2) 0.4155(2) 0.05611(12) 0.0533(5) Uani 1 1 d . . . . .
H42 H 1.422715 0.368785 0.029811 0.064 Uiso 1 1 calc R . . . .
C43 C 1.1490(3) 0.7246(2) 0.15501(13) 0.0632(6) Uani 1 1 d . . . . .
H43 H 1.238004 0.754633 0.150688 0.076 Uiso 1 1 calc R . . . .
C44 C 1.0035(3) 0.7983(2) 0.19035(14) 0.0692(6) Uani 1 1 d . . . . .
H44 H 0.994439 0.878438 0.208607 0.083 Uiso 1 1 calc R . . . .
C45 C 0.8702(3) 0.7547(2) 0.19910(13) 0.0611(6) Uani 1 1 d . . . . .
H45 H 0.772880 0.805062 0.224037 0.073 Uiso 1 1 calc R . . . .

loop_
_atom_site_aniso_label
_atom_site_aniso_U_11
_atom_site_aniso_U_22
_atom_site_aniso_U_33
_atom_site_aniso_U_23
_atom_site_aniso_U_13
_atom_site_aniso_U_12
O1 0.0642(9) 0.0555(9) 0.0628(9) -0.0262(7) 0.0120(7) -0.0308(7)
C1 0.0748(15) 0.0581(13) 0.0548(13) -0.0148(11) 0.0016(11) -0.0243(12)
C2 0.0871(18) 0.0647(15) 0.0560(14) -0.0205(12) 0.0070(13) -0.0170(13)
C3 0.0662(14) 0.0632(15) 0.0527(13) -0.0107(11) 0.0127(11) -0.0057(12)
C4 0.0507(12) 0.0586(13) 0.0436(11) 0.0006(10) 0.0025(9) -0.0114(10)
C5 0.0458(10) 0.0446(11) 0.0343(10) 0.0021(8) 0.0017(8) -0.0102(9)
C6 0.0540(11) 0.0442(11) 0.0410(10) -0.0023(8) -0.0004(9) -0.0181(9)
C7 0.0509(11) 0.0582(12) 0.0500(12) -0.0077(10) -0.0021(9) -0.0268(10)
C8 0.0410(10) 0.0543(12) 0.0420(10) -0.0070(9) 0.0031(8) -0.0190(9)
C9 0.0396(10) 0.0450(10) 0.0338(9) 0.0011(8) -0.0025(8) -0.0160(8)
C10 0.0389(10) 0.0473(11) 0.0357(9) 0.0032(8) -0.0019(8) -0.0149(8)
C11 0.0412(10) 0.0643(13) 0.0409(10) 0.0007(9) -0.0010(8) -0.0195(9)
C12 0.0402(11) 0.0901(17) 0.0636(14) -0.0100(13) 0.0012(10) -0.0262(11)
C13 0.0425(12) 0.0869(17) 0.0616(14) -0.0092(13) 0.0090(10) -0.0148(11)
C14 0.0424(10) 0.0485(11) 0.0347(9) 0.0002(8) -0.0013(8) -0.0192(8)
C15 0.0526(11) 0.0606(12) 0.0423(11) -0.0071(9) -0.0014(9) -0.0276(10)
C16 0.0476(11) 0.0720(14) 0.0504(12) -0.0035(10) -0.0023(9) -0.0329(10)
C17 0.0410(10) 0.0461(11) 0.0321(9) -0.0035(8) -0.0006(7) -0.0178(8)
C18 0.0456(10) 0.0391(10) 0.0415(10) -0.0062(8) 0.0030(8) -0.0148(8)
C19 0.0464(10) 0.0403(10) 0.0376(10) -0.0023(8) 0.0009(8) -0.0200(8)
C20 0.0396(9) 0.0392(10) 0.0354(9) -0.0058(8) -0.0019(7) -0.0165(8)
C21 0.0505(11) 0.0381(10) 0.0433(10) -0.0055(8) -0.0011(8) -0.0173(8)
C22 0.0517(11) 0.0432(11) 0.0398(10) 0.0004(8) 0.0000(8) -0.0235(9)
C23 0.0419(10) 0.0381(10) 0.0408(10) -0.0081(8) -0.0028(8) -0.0135(8)
C24 0.0365(9) 0.0340(9) 0.0386(9) -0.0080(7) 0.0013(7) -0.0114(7)
C25 0.0438(10) 0.0421(10) 0.0400(10) -0.0140(8) 0.0014(8) -0.0144(8)
C26 0.0436(10) 0.0444(10) 0.0344(9) -0.0107(8) 0.0064(8) -0.0135(8)
C27 0.0352(9) 0.0348(9) 0.0403(10) -0.0050(8) 0.0011(7) -0.0105(7)
C28 0.0425(10) 0.0492(11) 0.0370(10) -0.0099(8) -0.0010(8) -0.0189(8)
C29 0.0429(10) 0.0431(10) 0.0346(9) -0.0063(8) 0.0021(8) -0.0175(8)
C30 0.0343(9) 0.0389(10) 0.0366(9) -0.0031(8) 0.0004(7) -0.0103(7)
C31 0.0402(10) 0.0448(11) 0.0465(11) -0.0104(9) 0.0030(8) -0.0090(8)
C32 0.0319(9) 0.0560(12) 0.0458(11) -0.0042(9) 0.0084(8) -0.0056(8)
C33 0.0316(9) 0.0464(11) 0.0391(10) 0.0073(8) -0.0004(7) -0.0105(8)
C34 0.0322(9) 0.0398(10) 0.0337(9) 0.0049(7) -0.0033(7) -0.0115(7)
C35 0.0310(8) 0.0379(9) 0.0349(9) -0.0012(7) -0.0008(7) -0.0100(7)
C36 0.0316(9) 0.0442(10) 0.0494(11) -0.0055(8) 0.0026(8) -0.0129(8)
C37 0.0377(10) 0.0423(11) 0.0573(12) -0.0099(9) 0.0041(9) -0.0078(8)
C38 0.0497(11) 0.0396(10) 0.0487(11) -0.0025(9) -0.0063(9) -0.0134(9)
C39 0.0398(10) 0.0434(10) 0.0393(10) 0.0060(8) -0.0080(8) -0.0179(8)
C40 0.0484(11) 0.0570(12) 0.0463(11) 0.0104(9) -0.0120(9) -0.0270(10)
C41 0.0438(11) 0.0719(15) 0.0613(13) 0.0154(11) -0.0092(10) -0.0335(11)
C42 0.0325(10) 0.0646(14) 0.0546(12) 0.0108(10) 0.0032(8) -0.0162(9)
C43 0.0746(15) 0.0685(15) 0.0628(14) 0.0075(11) -0.0198(12) -0.0468(13)
C44 0.0852(17) 0.0552(14) 0.0796(16) -0.0090(12) -0.0180(14) -0.0346(13)
C45 0.0675(14) 0.0473(12) 0.0698(14) -0.0122(11) -0.0085(11) -0.0170(11)

loop_
_atom_type_symbol
_atom_type_description
_atom_type_scat_dispersion_real
_atom_type_scat_dispersion_imag
_atom_type_scat_source
C C 0.0033 0.0016 'International Tables Vol C Tables 4.2.6.8 and 6.1.1.4'
H H 0.0000 0.0000 'International Tables Vol C Tables 4.2.6.8 and 6.1.1.4'
O O 0.0106 0.0060 'International Tables Vol C Tables 4.2.6.8 and 6.1.1.4'

loop_
_geom_angle_atom_site_label_1
_geom_angle_atom_site_label_2
_geom_angle_atom_site_label_3
_geom_angle
_geom_angle_site_symmetry_1
_geom_angle_site_symmetry_3
_geom_angle_publ_flag
C2 C1 H1 119.7 . . ?
C2 C1 C6 120.6(2) . . ?
C6 C1 H1 119.7 . . ?
C1 C2 H2 119.8 . . ?
C3 C2 C1 120.4(2) . . ?
C3 C2 H2 119.8 . . ?
C2 C3 H3 119.2 . . ?
C2 C3 C4 121.6(2) . . ?
C4 C3 H3 119.2 . . ?
C3 C4 C5 118.3(2) . . ?
C3 C4 C13 123.4(2) . . ?
C5 C4 C13 118.33(19) . . ?
C4 C5 C10 119.89(18) . . ?
C6 C5 C4 119.74(18) . . ?
C6 C5 C10 120.36(16) . . ?
C1 C6 C5 119.23(18) . . ?
C1 C6 C7 122.82(18) . . ?
C7 C6 C5 117.95(17) . . ?
C6 C7 H7 119.0 . . ?
C8 C7 C6 121.96(17) . . ?
C8 C7 H7 119.0 . . ?
C7 C8 H8 119.0 . . ?
C7 C8 C9 122.01(17) . . ?
C9 C8 H8 119.0 . . ?
C10 C9 C8 117.26(16) . . ?
C14 C9 C8 122.95(16) . . ?
C14 C9 C10 119.72(16) . . ?
C9 C10 C5 120.24(16) . . ?
C11 C10 C5 119.76(16) . . ?
C11 C10 C9 119.99(17) . . ?
C10 C11 C12 118.69(18) . . ?
C16 C11 C10 118.82(17) . . ?
C16 C11 C12 122.49(18) . . ?
C11 C12 H12 119.5 . . ?
C13 C12 C11 121.0(2) . . ?
C13 C12 H12 119.5 . . ?
C4 C13 H13 118.9 . . ?
C12 C13 C4 122.17(19) . . ?
C12 C13 H13 118.9 . . ?
C9 C14 C17 122.59(15) . . ?
C15 C14 C9 118.49(16) . . ?
C15 C14 C17 118.89(16) . . ?
C14 C15 H15 119.0 . . ?
C16 C15 C14 121.96(18) . . ?
C16 C15 H15 119.0 . . ?
C11 C16 H16 119.6 . . ?
C15 C16 C11 120.74(17) . . ?
C15 C16 H16 119.6 . . ?
C18 C17 C14 120.78(16) . . ?
C22 C17 C14 121.36(16) . . ?
C22 C17 C18 117.71(16) . . ?
C17 C18 H18 119.4 . . ?
C19 C18 C17 121.12(17) . . ?
C19 C18 H18 119.4 . . ?
C18 C19 H19 119.7 . . ?
C18 C19 C20 120.60(16) . . ?
C20 C19 H19 119.7 . . ?
C19 C20 C23 121.86(15) . . ?
C21 C20 C19 118.27(16) . . ?
C21 C20 C23 119.58(15) . . ?
C20 C21 H21 119.5 . . ?
C22 C21 C20 120.91(17) . . ?
C22 C21 H21 119.5 . . ?
C17 C22 H22 119.3 . . ?
C21 C22 C17 121.38(16) . . ?
C21 C22 H22 119.3 . . ?
O1 C23 C20 119.64(16) . . ?
O1 C23 C24 119.94(15) . . ?
C24 C23 C20 120.42(14) . . ?
C25 C24 C23 119.99(15) . . ?
C25 C24 C29 118.31(15) . . ?
C29 C24 C23 121.57(15) . . ?
C24 C25 H25 119.6 . . ?
C26 C25 C24 120.86(15) . . ?
C26 C25 H25 119.6 . . ?
C25 C26 H26 119.3 . . ?
C25 C26 C27 121.50(16) . . ?
C27 C26 H26 119.3 . . ?
C26 C27 C30 121.24(15) . . ?
C28 C27 C26 117.26(16) . . ?
C28 C27 C30 121.48(15) . . ?
C27 C28 H28 119.2 . . ?
C29 C28 C27 121.52(16) . . ?
C29 C28 H28 119.2 . . ?
C24 C29 H29 119.7 . . ?
C28 C29 C24 120.52(16) . . ?
C28 C29 H29 119.7 . . ?
C31 C30 C27 119.08(15) . . ?
C31 C30 C35 118.67(16) . . ?
C35 C30 C27 122.20(14) . . ?
C30 C31 H31 119.1 . . ?
C32 C31 C30 121.71(17) . . ?
C32 C31 H31 119.1 . . ?
C31 C32 H32 119.4 . . ?
C31 C32 C33 121.19(16) . . ?
C33 C32 H32 119.4 . . ?
C32 C33 C34 118.61(16) . . ?
C32 C33 C42 123.19(17) . . ?
C34 C33 C42 118.19(17) . . ?
C33 C34 C35 120.00(16) . . ?
C33 C34 C39 119.69(15) . . ?
C39 C34 C35 120.30(15) . . ?
C30 C35 C34 119.49(15) . . ?
C30 C35 C36 123.30(15) . . ?
C34 C35 C36 117.16(15) . . ?
C35 C36 H36 119.0 . . ?
C37 C36 C35 121.94(16) . . ?
C37 C36 H36 119.0 . . ?
C36 C37 H37 119.1 . . ?
C36 C37 C38 121.81(17) . . ?
C38 C37 H37 119.1 . . ?
C39 C38 C37 118.06(16) . . ?
C45 C38 C37 122.54(18) . . ?
C45 C38 C39 119.38(18) . . ?
C34 C39 C40 120.35(17) . . ?
C38 C39 C34 120.41(15) . . ?
C38 C39 C40 119.24(17) . . ?
C39 C40 C41 118.06(18) . . ?
C43 C40 C39 118.82(19) . . ?
C43 C40 C41 123.12(19) . . ?
C40 C41 H41 119.1 . . ?
C42 C41 C40 121.89(17) . . ?
C42 C41 H41 119.1 . . ?
C33 C42 H42 119.1 . . ?
C41 C42 C33 121.77(18) . . ?
C41 C42 H42 119.1 . . ?
C40 C43 H43 119.4 . . ?
C44 C43 C40 121.15(19) . . ?
C44 C43 H43 119.4 . . ?
C43 C44 H44 119.7 . . ?
C43 C44 C45 120.7(2) . . ?
C45 C44 H44 119.7 . . ?
C38 C45 H45 119.6 . . ?
C44 C45 C38 120.7(2) . . ?
C44 C45 H45 119.6 . . ?

loop_
_geom_bond_atom_site_label_1
_geom_bond_atom_site_label_2
_geom_bond_distance
_geom_bond_site_symmetry_2
_geom_bond_publ_flag
O1 C23 1.2258(19) . ?
C1 H1 0.9300 . ?
C1 C2 1.380(3) . ?
C1 C6 1.400(3) . ?
C2 H2 0.9300 . ?
C2 C3 1.378(3) . ?
C3 H3 0.9300 . ?
C3 C4 1.395(3) . ?
C4 C5 1.425(2) . ?
C4 C13 1.428(3) . ?
C5 C6 1.419(2) . ?
C5 C10 1.427(2) . ?
C6 C7 1.419(3) . ?
C7 H7 0.9300 . ?
C7 C8 1.353(2) . ?
C8 H8 0.9300 . ?
C8 C9 1.433(2) . ?
C9 C10 1.425(2) . ?
C9 C14 1.412(2) . ?
C10 C11 1.422(2) . ?
C11 C12 1.439(3) . ?
C11 C16 1.394(3) . ?
C12 H12 0.9300 . ?
C12 C13 1.342(3) . ?
C13 H13 0.9300 . ?
C14 C15 1.398(2) . ?
C14 C17 1.485(2) . ?
C15 H15 0.9300 . ?
C15 C16 1.383(2) . ?
C16 H16 0.9300 . ?
C17 C18 1.398(2) . ?
C17 C22 1.390(2) . ?
C18 H18 0.9300 . ?
C18 C19 1.385(2) . ?
C19 H19 0.9300 . ?
C19 C20 1.394(2) . ?
C20 C21 1.392(2) . ?
C20 C23 1.492(2) . ?
C21 H21 0.9300 . ?
C21 C22 1.378(2) . ?
C22 H22 0.9300 . ?
C23 C24 1.488(2) . ?
C24 C25 1.392(2) . ?
C24 C29 1.395(2) . ?
C25 H25 0.9300 . ?
C25 C26 1.381(2) . ?
C26 H26 0.9300 . ?
C26 C27 1.398(2) . ?
C27 C28 1.396(2) . ?
C27 C30 1.483(2) . ?
C28 H28 0.9300 . ?
C28 C29 1.387(2) . ?
C29 H29 0.9300 . ?
C30 C31 1.400(2) . ?
C30 C35 1.409(2) . ?
C31 H31 0.9300 . ?
C31 C32 1.377(2) . ?
C32 H32 0.9300 . ?
C32 C33 1.390(3) . ?
C33 C34 1.421(2) . ?
C33 C42 1.440(2) . ?
C34 C35 1.428(2) . ?
C34 C39 1.423(2) . ?
C35 C36 1.441(2) . ?
C36 H36 0.9300 . ?
C36 C37 1.349(2) . ?
C37 H37 0.9300 . ?
C37 C38 1.426(2) . ?
C38 C39 1.419(2) . ?
C38 C45 1.394(3) . ?
C39 C40 1.424(2) . ?
C40 C41 1.429(3) . ?
C40 C43 1.399(3) . ?
C41 H41 0.9300 . ?
C41 C42 1.334(3) . ?
C42 H42 0.9300 . ?
C43 H43 0.9300 . ?
C43 C44 1.371(3) . ?
C44 H44 0.9300 . ?
C44 C45 1.380(3) . ?
C45 H45 0.9300 . ?

loop_
_geom_torsion_atom_site_label_1
_geom_torsion_atom_site_label_2
_geom_torsion_atom_site_label_3
_geom_torsion_atom_site_label_4
_geom_torsion
_geom_torsion_site_symmetry_1
_geom_torsion_site_symmetry_2
_geom_torsion_site_symmetry_3
_geom_torsion_site_symmetry_4
_geom_torsion_publ_flag
O1 C23 C24 C25 25.3(3) . . . . ?
O1 C23 C24 C29 -150.58(17) . . . . ?
C1 C2 C3 C4 1.2(3) . . . . ?
C1 C6 C7 C8 -177.49(19) . . . . ?
C2 C1 C6 C5 -1.9(3) . . . . ?
C2 C1 C6 C7 178.01(19) . . . . ?
C2 C3 C4 C5 -3.2(3) . . . . ?
C2 C3 C4 C13 175.8(2) . . . . ?
C3 C4 C5 C6 2.6(3) . . . . ?
C3 C4 C5 C10 -178.03(17) . . . . ?
C3 C4 C13 C12 -178.4(2) . . . . ?
C4 C5 C6 C1 -0.1(3) . . . . ?
C4 C5 C6 C7 179.94(17) . . . . ?
C4 C5 C10 C9 176.24(16) . . . . ?
C4 C5 C10 C11 -4.3(3) . . . . ?
C5 C4 C13 C12 0.6(3) . . . . ?
C5 C6 C7 C8 2.4(3) . . . . ?
C5 C10 C11 C12 2.3(3) . . . . ?
C5 C10 C11 C16 -177.60(17) . . . . ?
C6 C1 C2 C3 1.4(3) . . . . ?
C6 C5 C10 C9 -4.4(3) . . . . ?
C6 C5 C10 C11 175.04(16) . . . . ?
C6 C7 C8 C9 -1.6(3) . . . . ?
C7 C8 C9 C10 -2.2(3) . . . . ?
C7 C8 C9 C14 -179.17(18) . . . . ?
C8 C9 C10 C5 5.1(2) . . . . ?
C8 C9 C10 C11 -174.33(16) . . . . ?
C8 C9 C14 C15 171.02(17) . . . . ?
C8 C9 C14 C17 -11.3(3) . . . . ?
C9 C10 C11 C12 -178.22(17) . . . . ?
C9 C10 C11 C16 1.9(3) . . . . ?
C9 C14 C15 C16 4.6(3) . . . . ?
C9 C14 C17 C18 -50.0(2) . . . . ?
C9 C14 C17 C22 134.48(18) . . . . ?
C10 C5 C6 C1 -179.46(17) . . . . ?
C10 C5 C6 C7 0.6(3) . . . . ?
C10 C9 C14 C15 -5.9(2) . . . . ?
C10 C9 C14 C17 171.82(16) . . . . ?
C10 C11 C12 C13 1.1(3) . . . . ?
C10 C11 C16 C15 -3.3(3) . . . . ?
C11 C12 C13 C4 -2.6(3) . . . . ?
C12 C11 C16 C15 176.79(19) . . . . ?
C13 C4 C5 C6 -176.47(17) . . . . ?
C13 C4 C5 C10 2.9(3) . . . . ?
C14 C9 C10 C5 -177.79(16) . . . . ?
C14 C9 C10 C11 2.7(2) . . . . ?
C14 C15 C16 C11 0.1(3) . . . . ?
C14 C17 C18 C19 -176.41(15) . . . . ?
C14 C17 C22 C21 175.29(16) . . . . ?
C15 C14 C17 C18 127.70(19) . . . . ?
C15 C14 C17 C22 -47.8(2) . . . . ?
C16 C11 C12 C13 -179.0(2) . . . . ?
C17 C14 C15 C16 -173.22(17) . . . . ?
C17 C18 C19 C20 1.4(3) . . . . ?
C18 C17 C22 C21 -0.4(3) . . . . ?
C18 C19 C20 C21 -1.0(2) . . . . ?
C18 C19 C20 C23 172.78(15) . . . . ?
C19 C20 C21 C22 -0.1(2) . . . . ?
C19 C20 C23 O1 -141.73(18) . . . . ?
C19 C20 C23 C24 38.0(2) . . . . ?
C20 C21 C22 C17 0.8(3) . . . . ?
C20 C23 C24 C25 -154.42(16) . . . . ?
C20 C23 C24 C29 29.7(2) . . . . ?
C21 C20 C23 O1 31.9(2) . . . . ?
C21 C20 C23 C24 -148.33(16) . . . . ?
C22 C17 C18 C19 -0.7(2) . . . . ?
C23 C20 C21 C22 -174.02(15) . . . . ?
C23 C24 C25 C26 -177.37(15) . . . . ?
C23 C24 C29 C28 176.09(15) . . . . ?
C24 C25 C26 C27 1.0(3) . . . . ?
C25 C24 C29 C28 0.1(3) . . . . ?
C25 C26 C27 C28 0.6(3) . . . . ?
C25 C26 C27 C30 178.75(15) . . . . ?
C26 C27 C28 C29 -1.8(3) . . . . ?
C26 C27 C30 C31 -46.4(2) . . . . ?
C26 C27 C30 C35 136.23(17) . . . . ?
C27 C28 C29 C24 1.5(3) . . . . ?
C27 C30 C31 C32 -174.67(16) . . . . ?
C27 C30 C35 C34 171.91(15) . . . . ?
C27 C30 C35 C36 -10.8(3) . . . . ?
C28 C27 C30 C31 131.72(18) . . . . ?
C28 C27 C30 C35 -45.7(2) . . . . ?
C29 C24 C25 C26 -1.3(3) . . . . ?
C30 C27 C28 C29 -179.97(16) . . . . ?
C30 C31 C32 C33 2.6(3) . . . . ?
C30 C35 C36 C37 178.49(17) . . . . ?
C31 C30 C35 C34 -5.5(2) . . . . ?
C31 C30 C35 C36 171.84(16) . . . . ?
C31 C32 C33 C34 -5.2(3) . . . . ?
C31 C32 C33 C42 174.04(17) . . . . ?
C32 C33 C34 C35 2.4(2) . . . . ?
C32 C33 C34 C39 -178.69(15) . . . . ?
C32 C33 C42 C41 -179.43(18) . . . . ?
C33 C34 C35 C30 3.0(2) . . . . ?
C33 C34 C35 C36 -174.54(15) . . . . ?
C33 C34 C39 C38 176.99(15) . . . . ?
C33 C34 C39 C40 -2.1(2) . . . . ?
C34 C33 C42 C41 -0.2(3) . . . . ?
C34 C35 C36 C37 -4.1(3) . . . . ?
C34 C39 C40 C41 0.3(2) . . . . ?
C34 C39 C40 C43 179.75(16) . . . . ?
C35 C30 C31 C32 2.8(3) . . . . ?
C35 C34 C39 C38 -4.1(2) . . . . ?
C35 C34 C39 C40 176.84(15) . . . . ?
C35 C36 C37 C38 -0.9(3) . . . . ?
C36 C37 C38 C39 3.6(3) . . . . ?
C36 C37 C38 C45 -178.00(19) . . . . ?
C37 C38 C39 C34 -1.0(3) . . . . ?
C37 C38 C39 C40 178.09(16) . . . . ?
C37 C38 C45 C44 -177.80(19) . . . . ?
C38 C39 C40 C41 -178.77(16) . . . . ?
C38 C39 C40 C43 0.6(3) . . . . ?
C39 C34 C35 C30 -175.98(15) . . . . ?
C39 C34 C35 C36 6.5(2) . . . . ?
C39 C38 C45 C44 0.6(3) . . . . ?
C39 C40 C41 C42 1.6(3) . . . . ?
C39 C40 C43 C44 -1.1(3) . . . . ?
C40 C41 C42 C33 -1.6(3) . . . . ?
C40 C43 C44 C45 1.4(3) . . . . ?
C41 C40 C43 C44 178.27(19) . . . . ?
C42 C33 C34 C35 -176.90(15) . . . . ?
C42 C33 C34 C39 2.0(2) . . . . ?
C43 C40 C41 C42 -177.83(19) . . . . ?
C43 C44 C45 C38 -1.1(3) . . . . ?
C45 C38 C39 C34 -179.51(17) . . . . ?
C45 C38 C39 C40 -0.4(3) . . . . ?
